data_1508927
loop_
_publ_author_name
'Saha, Mrinmoy'
'Carter, Rich G.'

_publ_section_title
;
 Toward a unified approach for the lycopodines: synthesis of
 10-hydroxylycopodine, deacetylpaniculine, and paniculine.
;
_journal_issue 4
_journal_name_full 'Organic letters'
_journal_page_first 736
_journal_page_last 739
_journal_paper_doi 10.1021/ol303272w
_journal_volume 15
_journal_year 2013
_chemical_formula_sum 'C19 H26 O6 S'
_chemical_formula_weight 382.46
_chemical_name_systematic
;

 ?

;
_space_group_IT_number 19
_symmetry_cell_setting orthorhombic
_symmetry_space_group_name_Hall 'P 2ac 2ab'
_symmetry_space_group_name_H-M 'P 21 21 21'
_atom_sites_solution_hydrogens difmap
_atom_sites_solution_primary direct
_atom_sites_solution_secondary difmap
_audit_creation_method SHELXLTL
_cell_angle_alpha 90.00
_cell_angle_beta 90.00
_cell_angle_gamma 90.00
_cell_formula_units_Z 4
_cell_length_a 8.0553(9)
_cell_length_b 10.1921(11)
_cell_length_c 21.862(2)
_cell_measurement_reflns_used 6884
_cell_measurement_temperature 173(2)
_cell_measurement_theta_max 28.25
_cell_measurement_theta_min 2.20
_cell_volume 1794.9(3)
_computing_cell_refinement 'Bruker SAINT'
_computing_data_collection 'Bruker SMART'
_computing_data_reduction 'Bruker SAINT'
_computing_molecular_graphics 'Bruker SHELXTL'
_computing_publication_material 'Bruker SHELXTL'
_computing_structure_refinement 'Bruker SHELXTL'
_computing_structure_solution 'Bruker SHELXTL'
_diffrn_ambient_temperature 173(2)
_diffrn_measured_fraction_theta_full 1.000
_diffrn_measured_fraction_theta_max 1.000
_diffrn_measurement_device_type 'Bruker Apex CCD area detector'
_diffrn_measurement_method 'phi and omega scans'
_diffrn_radiation_monochromator graphite
_diffrn_radiation_source 'fine-focus sealed tube'
_diffrn_radiation_type MoK\a
_diffrn_radiation_wavelength 0.71073
_diffrn_reflns_av_R_equivalents 0.0201
_diffrn_reflns_av_sigmaI/netI 0.0141
_diffrn_reflns_limit_h_max 10
_diffrn_reflns_limit_h_min -10
_diffrn_reflns_limit_k_max 13
_diffrn_reflns_limit_k_min -13
_diffrn_reflns_limit_l_max 27
_diffrn_reflns_limit_l_min -27
_diffrn_reflns_number 20113
_diffrn_reflns_theta_full 27.00
_diffrn_reflns_theta_max 27.00
_diffrn_reflns_theta_min 1.86
_exptl_absorpt_coefficient_mu 0.214
_exptl_absorpt_correction_T_max 0.9706
_exptl_absorpt_correction_T_min 0.9424
_exptl_absorpt_correction_type multi-scan
_exptl_absorpt_process_details SADABS
_exptl_crystal_colour colorless
_exptl_crystal_density_diffrn 1.415
_exptl_crystal_density_method 'not measured'
_exptl_crystal_description block
_exptl_crystal_F_000 816
_exptl_crystal_size_max 0.28
_exptl_crystal_size_mid 0.22
_exptl_crystal_size_min 0.14
_refine_diff_density_max 0.279
_refine_diff_density_min -0.166
_refine_diff_density_rms 0.040
_refine_ls_abs_structure_details 'Flack H D (1983), Acta Cryst. A39, 876-881'
_refine_ls_abs_structure_Flack 0.00(4)
_refine_ls_extinction_method none
_refine_ls_goodness_of_fit_ref 1.054
_refine_ls_hydrogen_treatment refall
_refine_ls_matrix_type full
_refine_ls_number_parameters 339
_refine_ls_number_reflns 3920
_refine_ls_number_restraints 0
_refine_ls_restrained_S_all 1.054
_refine_ls_R_factor_all 0.0261
_refine_ls_R_factor_gt 0.0257
_refine_ls_shift/su_max 0.000
_refine_ls_shift/su_mean 0.000
_refine_ls_structure_factor_coef Fsqd
_refine_ls_weighting_details 'calc w=1/[\s^2^(Fo^2^)+(0.0518P)^2^+0.1657P] where P=(Fo^2^+2Fc^2^)/3'
_refine_ls_weighting_scheme calc
_refine_ls_wR_factor_gt 0.0702
_refine_ls_wR_factor_ref 0.0707
_reflns_number_gt 3858
_reflns_number_total 3920
_reflns_threshold_expression >2sigma(I)
_cod_data_source_file ol303272w_si_005.cif
_cod_data_source_block rc64
_cod_depositor_comments
;
The following automatic conversions were performed:

'_symmetry_cell_setting' value 'Orthorhombic' changed to
'orthorhombic' according to
/home/saulius/struct/CIF-dictionaries/cif_core.dic dictionary named
'cif_core.dic' version 2.4.2 from 2011-04-26.

Automatic conversion script
Id: cif_fix_values 1891 2012-01-12 08:04:46Z andrius 
;
_cod_original_sg_symbol_H-M P2(1)2(1)2(1)
_cod_database_code 1508927

loop_
_symmetry_equiv_pos_as_xyz
'x, y, z'
'-x+1/2, -y, z+1/2'
'-x, y+1/2, -z+1/2'
'x+1/2, -y+1/2, -z'

loop_
_atom_site_label
_atom_site_type_symbol
_atom_site_fract_x
_atom_site_fract_y
_atom_site_fract_z
_atom_site_U_iso_or_equiv
_atom_site_adp_type
_atom_site_occupancy
_atom_site_symmetry_multiplicity
_atom_site_calc_flag
S1 S 0.43814(4) 0.44245(3) 0.183910(13) 0.01999(8) Uani 1 1 d
O1 O 0.57552(11) 0.52247(9) 0.01502(4) 0.02270(19) Uani 1 1 d
O2 O 0.64942(13) 0.35602(10) 0.08247(5) 0.0281(2) Uani 1 1 d
O3 O 0.43220(18) 0.26104(12) -0.00291(7) 0.0491(3) Uani 1 1 d
O4 O 0.51393(15) 0.97290(10) 0.04082(5) 0.0376(3) Uani 1 1 d
O5 O 0.58947(12) 0.46138(10) 0.21812(4) 0.0278(2) Uani 1 1 d
O6 O 0.38491(13) 0.31030(9) 0.17103(5) 0.0285(2) Uani 1 1 d
C1 C 0.45381(15) 0.53442(11) 0.11161(5) 0.0171(2) Uani 1 1 d
C2 C 0.61611(16) 0.49148(12) 0.07672(6) 0.0205(2) Uani 1 1 d
C3 C 0.77541(16) 0.56061(14) 0.09472(6) 0.0241(3) Uani 1 1 d
C4 C 0.75882(16) 0.70864(14) 0.10368(6) 0.0231(3) Uani 1 1 d
C5 C 0.61828(16) 0.73547(13) 0.14880(6) 0.0213(2) Uani 1 1 d
C6 C 0.45094(15) 0.68576(11) 0.12410(5) 0.0180(2) Uani 1 1 d
C7 C 0.31761(16) 0.48670(13) 0.06745(6) 0.0211(2) Uani 1 1 d
C8 C 0.40086(16) 0.49521(13) 0.00420(6) 0.0236(3) Uani 1 1 d
C9 C 0.3786(2) 0.37421(15) -0.03502(8) 0.0359(3) Uani 1 1 d
C10 C 0.92213(19) 0.76848(16) 0.12547(7) 0.0316(3) Uani 1 1 d
C11 C 0.40116(16) 0.76520(12) 0.06594(6) 0.0198(2) Uani 1 1 d
C12 C 0.42069(17) 0.91275(12) 0.07421(6) 0.0230(3) Uani 1 1 d
C13 C 0.3170(2) 0.97996(15) 0.12167(7) 0.0314(3) Uani 1 1 d
C14 C 0.27546(15) 0.51700(12) 0.22592(5) 0.0195(2) Uani 1 1 d
C15 C 0.31051(18) 0.61569(14) 0.26794(6) 0.0254(3) Uani 1 1 d
C16 C 0.1814(2) 0.66999(14) 0.30137(6) 0.0297(3) Uani 1 1 d
C17 C 0.02049(19) 0.62542(15) 0.29335(6) 0.0297(3) Uani 1 1 d
C18 C -0.01326(17) 0.52595(15) 0.25187(7) 0.0280(3) Uani 1 1 d
C19 C 0.11418(16) 0.47194(13) 0.21745(6) 0.0232(3) Uani 1 1 d
H2O H 0.579(3) 0.316(2) 0.0609(11) 0.055(6) Uiso 1 1 d
H3O H 0.382(4) 0.198(3) -0.0169(13) 0.077(9) Uiso 1 1 d
H3A H 0.861(2) 0.5411(17) 0.0651(8) 0.028(4) Uiso 1 1 d
H3B H 0.811(2) 0.5151(17) 0.1349(8) 0.029(4) Uiso 1 1 d
H4 H 0.731(2) 0.7488(16) 0.0642(8) 0.030(4) Uiso 1 1 d
H5A H 0.6430(17) 0.6912(13) 0.1894(7) 0.011(3) Uiso 1 1 d
H5B H 0.613(2) 0.8287(18) 0.1559(8) 0.026(4) Uiso 1 1 d
H6 H 0.366(2) 0.7026(16) 0.1544(8) 0.025(4) Uiso 1 1 d
H7A H 0.287(2) 0.3977(16) 0.0757(7) 0.019(4) Uiso 1 1 d
H7B H 0.212(2) 0.5409(17) 0.0702(8) 0.031(4) Uiso 1 1 d
H8 H 0.359(2) 0.5680(18) -0.0213(8) 0.032(4) Uiso 1 1 d
H9A H 0.267(2) 0.3660(18) -0.0450(9) 0.035(5) Uiso 1 1 d
H9B H 0.446(2) 0.3843(18) -0.0744(8) 0.034(4) Uiso 1 1 d
H10A H 0.994(3) 0.754(2) 0.0960(9) 0.048(6) Uiso 1 1 d
H10B H 0.916(2) 0.858(2) 0.1310(9) 0.040(5) Uiso 1 1 d
H10C H 0.950(3) 0.729(2) 0.1636(10) 0.055(6) Uiso 1 1 d
H11A H 0.280(2) 0.7504(15) 0.0566(7) 0.022(4) Uiso 1 1 d
H11B H 0.4688(19) 0.7403(15) 0.0304(7) 0.019(4) Uiso 1 1 d
H13A H 0.203(3) 0.964(3) 0.1102(12) 0.073(8) Uiso 1 1 d
H13B H 0.351(3) 1.066(2) 0.1226(9) 0.044(5) Uiso 1 1 d
H13C H 0.339(2) 0.939(2) 0.1604(9) 0.041(5) Uiso 1 1 d
H15 H 0.418(2) 0.6431(18) 0.2737(8) 0.033(4) Uiso 1 1 d
H16 H 0.208(2) 0.7319(19) 0.3284(8) 0.038(5) Uiso 1 1 d
H17 H -0.070(3) 0.663(2) 0.3150(10) 0.047(5) Uiso 1 1 d
H18 H -0.124(2) 0.4986(18) 0.2475(9) 0.031(4) Uiso 1 1 d
H19 H 0.097(2) 0.4007(18) 0.1899(8) 0.030(4) Uiso 1 1 d

loop_
_atom_site_aniso_label
_atom_site_aniso_U_11
_atom_site_aniso_U_22
_atom_site_aniso_U_33
_atom_site_aniso_U_23
_atom_site_aniso_U_13
_atom_site_aniso_U_12
S1 0.01958(14) 0.01864(14) 0.02174(14) 0.00403(11) -0.00023(11) 0.00063(11)
O1 0.0236(4) 0.0249(4) 0.0195(4) -0.0034(3) 0.0003(4) -0.0009(4)
O2 0.0280(5) 0.0201(5) 0.0360(5) 0.0001(4) 0.0014(4) 0.0067(4)
O3 0.0578(8) 0.0219(5) 0.0675(8) -0.0112(5) -0.0098(7) -0.0002(6)
O4 0.0457(6) 0.0257(5) 0.0416(6) 0.0050(5) 0.0104(5) -0.0081(4)
O5 0.0217(4) 0.0343(5) 0.0274(4) 0.0084(4) -0.0034(4) 0.0018(4)
O6 0.0346(5) 0.0182(4) 0.0326(5) 0.0043(4) 0.0013(4) 0.0004(4)
C1 0.0177(5) 0.0153(5) 0.0183(5) 0.0014(4) 0.0000(4) -0.0002(4)
C2 0.0212(6) 0.0189(6) 0.0214(6) -0.0009(5) 0.0016(4) 0.0026(4)
C3 0.0180(6) 0.0295(7) 0.0247(6) -0.0004(5) 0.0013(5) 0.0015(5)
C4 0.0207(6) 0.0265(6) 0.0222(6) 0.0024(5) -0.0003(5) -0.0042(5)
C5 0.0237(6) 0.0201(6) 0.0200(6) -0.0006(5) -0.0011(5) -0.0038(5)
C6 0.0197(5) 0.0162(5) 0.0182(5) 0.0001(4) 0.0019(5) -0.0005(5)
C7 0.0206(6) 0.0188(6) 0.0238(6) 0.0002(5) -0.0032(5) -0.0020(5)
C8 0.0250(6) 0.0230(6) 0.0229(6) -0.0025(5) -0.0039(5) -0.0026(5)
C9 0.0396(8) 0.0306(7) 0.0376(8) -0.0112(6) -0.0058(7) -0.0055(6)
C10 0.0253(7) 0.0347(8) 0.0348(7) 0.0038(6) -0.0038(6) -0.0092(6)
C11 0.0224(6) 0.0173(6) 0.0196(5) 0.0010(4) -0.0006(4) 0.0007(4)
C12 0.0252(6) 0.0189(6) 0.0248(6) 0.0015(5) -0.0032(5) 0.0005(5)
C13 0.0366(8) 0.0227(7) 0.0350(8) -0.0060(6) 0.0016(6) 0.0044(6)
C14 0.0196(6) 0.0209(6) 0.0180(5) 0.0045(5) 0.0008(4) -0.0012(4)
C15 0.0269(7) 0.0269(6) 0.0225(6) 0.0009(5) 0.0001(5) -0.0088(5)
C16 0.0381(8) 0.0265(6) 0.0245(6) -0.0026(5) 0.0054(6) -0.0062(6)
C17 0.0325(8) 0.0302(7) 0.0264(6) 0.0051(5) 0.0086(5) 0.0030(6)
C18 0.0216(6) 0.0362(7) 0.0263(6) 0.0068(6) -0.0006(5) -0.0033(5)
C19 0.0224(6) 0.0250(6) 0.0222(6) 0.0021(5) -0.0028(5) -0.0044(5)

loop_
_atom_type_symbol
_atom_type_description
_atom_type_scat_dispersion_real
_atom_type_scat_dispersion_imag
_atom_type_scat_source
C C 0.0033 0.0016 'International Tables Vol C Tables 4.2.6.8 and 6.1.1.4'
H H 0.0000 0.0000 'International Tables Vol C Tables 4.2.6.8 and 6.1.1.4'
O O 0.0106 0.0060 'International Tables Vol C Tables 4.2.6.8 and 6.1.1.4'
S S 0.1246 0.1234 'International Tables Vol C Tables 4.2.6.8 and 6.1.1.4'

loop_
_geom_angle_atom_site_label_1
_geom_angle_atom_site_label_2
_geom_angle_atom_site_label_3
_geom_angle
O6 S1 O5 118.52(6)
O6 S1 C14 106.38(6)
O5 S1 C14 107.38(6)
O6 S1 C1 109.16(6)
O5 S1 C1 108.59(5)
C14 S1 C1 106.10(6)
C2 O1 C8 109.52(10)
C2 O2 H2O 106.9(16)
C9 O3 H3O 108(2)
C7 C1 C6 114.18(10)
C7 C1 C2 101.53(9)
C6 C1 C2 111.72(10)
C7 C1 S1 109.17(8)
C6 C1 S1 110.51(8)
C2 C1 S1 109.33(8)
O2 C2 O1 110.18(10)
O2 C2 C3 105.69(11)
O1 C2 C3 109.71(11)
O2 C2 C1 112.72(10)
O1 C2 C1 101.92(9)
C3 C2 C1 116.59(10)
C2 C3 C4 114.73(11)
C2 C3 H3A 109.5(10)
C4 C3 H3A 110.6(10)
C2 C3 H3B 104.1(10)
C4 C3 H3B 111.0(10)
H3A C3 H3B 106.4(14)
C5 C4 C10 111.47(12)
C5 C4 C3 108.95(11)
C10 C4 C3 111.06(12)
C5 C4 H4 108.8(10)
C10 C4 H4 107.9(10)
C3 C4 H4 108.6(10)
C4 C5 C6 111.35(10)
C4 C5 H5A 109.9(8)
C6 C5 H5A 109.4(8)
C4 C5 H5B 108.3(10)
C6 C5 H5B 109.9(10)
H5A C5 H5B 107.8(12)
C5 C6 C11 109.91(10)
C5 C6 C1 111.88(10)
C11 C6 C1 111.89(9)
C5 C6 H6 108.6(10)
C11 C6 H6 106.6(10)
C1 C6 H6 107.8(10)
C8 C7 C1 103.59(10)
C8 C7 H7A 109.6(9)
C1 C7 H7A 111.4(10)
C8 C7 H7B 112.8(10)
C1 C7 H7B 112.9(10)
H7A C7 H7B 106.6(14)
O1 C8 C9 111.29(11)
O1 C8 C7 106.63(10)
C9 C8 C7 114.30(12)
O1 C8 H8 106.4(10)
C9 C8 H8 104.5(10)
C7 C8 H8 113.5(10)
O3 C9 C8 110.27(13)
O3 C9 H9A 109.8(12)
C8 C9 H9A 108.7(12)
O3 C9 H9B 109.6(11)
C8 C9 H9B 109.3(10)
H9A C9 H9B 109.1(16)
C4 C10 H10A 105.9(14)
C4 C10 H10B 112.8(13)
H10A C10 H10B 107.4(19)
C4 C10 H10C 107.9(14)
H10A C10 H10C 114.3(19)
H10B C10 H10C 108.7(18)
C12 C11 C6 112.91(10)
C12 C11 H11A 105.8(9)
C6 C11 H11A 109.6(9)
C12 C11 H11B 107.0(9)
C6 C11 H11B 111.6(9)
H11A C11 H11B 109.7(13)
O4 C12 C13 122.05(12)
O4 C12 C11 119.44(12)
C13 C12 C11 118.44(12)
C12 C13 H13A 106.0(15)
C12 C13 H13B 106.6(13)
H13A C13 H13B 117(2)
C12 C13 H13C 108.0(12)
H13A C13 H13C 110(2)
H13B C13 H13C 109.7(17)
C19 C14 C15 121.09(12)
C19 C14 S1 118.71(10)
C15 C14 S1 120.16(10)
C16 C15 C14 118.99(13)
C16 C15 H15 121.0(11)
C14 C15 H15 120.0(11)
C17 C16 C15 120.30(13)
C17 C16 H16 122.5(13)
C15 C16 H16 117.1(13)
C16 C17 C18 120.39(14)
C16 C17 H17 121.4(13)
C18 C17 H17 118.2(13)
C19 C18 C17 119.99(13)
C19 C18 H18 122.0(11)
C17 C18 H18 118.0(11)
C18 C19 C14 119.23(13)
C18 C19 H19 122.3(11)
C14 C19 H19 118.3(11)

loop_
_geom_bond_atom_site_label_1
_geom_bond_atom_site_label_2
_geom_bond_distance
S1 O6 1.4413(10)
S1 O5 1.4431(10)
S1 C14 1.7715(13)
S1 C1 1.8420(12)
O1 C2 1.4233(15)
O1 C8 1.4535(16)
O2 C2 1.4120(15)
O2 H2O 0.84(2)
O3 C9 1.418(2)
O3 H3O 0.82(3)
O4 C12 1.2135(17)
C1 C7 1.5402(16)
C1 C6 1.5666(16)
C1 C2 1.5757(16)
C2 C3 1.5159(17)
C3 C4 1.5273(19)
C3 H3A 0.966(18)
C3 H3B 1.033(18)
C4 C5 1.5263(18)
C4 C10 1.5263(18)
C4 H4 0.982(17)
C5 C6 1.5380(17)
C5 H5A 1.016(14)
C5 H5B 0.963(18)
C6 C11 1.5598(16)
C6 H6 0.967(17)
C7 C8 1.5393(18)
C7 H7A 0.958(16)
C7 H7B 1.019(18)
C8 C9 1.5127(19)
C8 H8 0.989(19)
C9 H9A 0.93(2)
C9 H9B 1.025(19)
C10 H10A 0.88(2)
C10 H10B 0.92(2)
C10 H10C 0.95(2)
C11 C12 1.5228(17)
C11 H11A 1.006(17)
C11 H11B 0.982(15)
C12 C13 1.4977(19)
C13 H13A 0.97(3)
C13 H13B 0.92(2)
C13 H13C 0.96(2)
C14 C19 1.3903(18)
C14 C15 1.3911(18)
C15 C16 1.386(2)
C15 H15 0.92(2)
C16 C17 1.385(2)
C16 H16 0.89(2)
C17 C18 1.387(2)
C17 H17 0.95(2)
C18 C19 1.387(2)
C18 H18 0.938(18)
C19 H19 0.953(18)

loop_
_geom_hbond_atom_site_label_D
_geom_hbond_atom_site_label_H
_geom_hbond_atom_site_label_A
_geom_hbond_distance_DH
_geom_hbond_distance_HA
_geom_hbond_distance_DA
_geom_hbond_angle_DHA
_geom_hbond_site_symmetry_A
O2 H2O O3 0.84(2) 1.91(2) 2.7355(18) 165(2) .
O3 H3O O2 0.82(3) 2.42(3) 3.1044(17) 142(3) 4_455

loop_
_geom_torsion_atom_site_label_1
_geom_torsion_atom_site_label_2
_geom_torsion_atom_site_label_3
_geom_torsion_atom_site_label_4
_geom_torsion
O6 S1 C1 C7 34.27(10)
O5 S1 C1 C7 164.83(8)
C14 S1 C1 C7 -80.00(9)
O6 S1 C1 C6 160.65(8)
O5 S1 C1 C6 -68.79(10)
C14 S1 C1 C6 46.38(10)
O6 S1 C1 C2 -75.98(9)
O5 S1 C1 C2 54.58(9)
C14 S1 C1 C2 169.75(8)
C8 O1 C2 O2 83.26(12)
C8 O1 C2 C3 -160.77(10)
C8 O1 C2 C1 -36.61(12)
C7 C1 C2 O2 -77.56(12)
C6 C1 C2 O2 160.35(10)
S1 C1 C2 O2 37.70(12)
C7 C1 C2 O1 40.52(11)
C6 C1 C2 O1 -81.58(11)
S1 C1 C2 O1 155.78(8)
C7 C1 C2 C3 159.93(11)
C6 C1 C2 C3 37.84(14)
S1 C1 C2 C3 -84.81(12)
O2 C2 C3 C4 -168.85(11)
O1 C2 C3 C4 72.37(13)
C1 C2 C3 C4 -42.75(16)
C2 C3 C4 C5 53.36(15)
C2 C3 C4 C10 176.51(11)
C10 C4 C5 C6 174.98(11)
C3 C4 C5 C6 -62.11(14)
C4 C5 C6 C11 -65.21(13)
C4 C5 C6 C1 59.73(13)
C7 C1 C6 C5 -160.06(10)
C2 C1 C6 C5 -45.55(13)
S1 C1 C6 C5 76.41(11)
C7 C1 C6 C11 -36.23(14)
C2 C1 C6 C11 78.28(12)
S1 C1 C6 C11 -159.76(8)
C6 C1 C7 C8 90.73(12)
C2 C1 C7 C8 -29.65(11)
S1 C1 C7 C8 -145.02(9)
C2 O1 C8 C9 -107.36(13)
C2 O1 C8 C7 17.90(13)
C1 C7 C8 O1 9.27(13)
C1 C7 C8 C9 132.68(12)
O1 C8 C9 O3 66.69(16)
C7 C8 C9 O3 -54.17(17)
C5 C6 C11 C12 -47.05(14)
C1 C6 C11 C12 -171.98(10)
C6 C11 C12 O4 120.08(14)
C6 C11 C12 C13 -62.86(16)
O6 S1 C14 C19 -27.22(12)
O5 S1 C14 C19 -155.07(10)
C1 S1 C14 C19 88.95(11)
O6 S1 C14 C15 150.70(10)
O5 S1 C14 C15 22.85(12)
C1 S1 C14 C15 -93.14(11)
C19 C14 C15 C16 -0.5(2)
S1 C14 C15 C16 -178.33(10)
C14 C15 C16 C17 0.7(2)
C15 C16 C17 C18 0.1(2)
C16 C17 C18 C19 -1.0(2)
C17 C18 C19 C14 1.2(2)
C15 C14 C19 C18 -0.45(19)
S1 C14 C19 C18 177.44(10)

loop_
_cod_related_entry_id
_cod_related_entry_code
_cod_related_entry_database
1 30652117 ChemSpider
